data_7028315
loop_
_publ_author_name
'Ghosh, Totan'
'Adhikary, Jaydeep'
'Chakraborty, Prateeti'
'Sukul, Pradip K.'
'Jana, Mahendra Sekhar'
'Mondal, Tapan Kumar'
'Zangrando, Ennio'
'Das, Debasis'

_publ_section_title
;
 A radical pathway in catecholase activity with nickel(II) complexes of
 phenol based &quot;end-off&quot; compartmental ligands.
;
_journal_issue 2
_journal_name_full 'Dalton transactions (Cambridge, England : 2003)'
_journal_page_first 841
_journal_page_last 852
_journal_paper_doi 10.1039/c3dt51419f
_journal_volume 43
_journal_year 2014
_chemical_formula_sum 'C29 H39 N7 Ni2 O5'
_chemical_formula_weight 683.09
_chemical_name_systematic
;
 ?
;
_space_group_IT_number 2
_symmetry_cell_setting triclinic
_symmetry_space_group_name_Hall '-P 1'
_symmetry_space_group_name_H-M 'P -1'
_atom_sites_solution_hydrogens geom
_atom_sites_solution_primary direct
_atom_sites_solution_secondary difmap
_audit_creation_method SHELXL-97
_cell_angle_alpha 81.581(6)
_cell_angle_beta 75.409(6)
_cell_angle_gamma 86.404(6)
_cell_formula_units_Z 2
_cell_length_a 9.242(5)
_cell_length_b 12.795(6)
_cell_length_c 13.630(7)
_cell_measurement_temperature 293(2)
_cell_volume 1542.4(14)
_computing_structure_refinement 'SHELXL-97 (Sheldrick, 2008)'
_diffrn_ambient_temperature 293(2)
_diffrn_measured_fraction_theta_full 0.971
_diffrn_measured_fraction_theta_max 0.971
_diffrn_radiation_monochromator graphite
_diffrn_radiation_source 'fine-focus sealed tube'
_diffrn_radiation_type MoK\a
_diffrn_radiation_wavelength 0.71073
_diffrn_reflns_av_R_equivalents 0.0438
_diffrn_reflns_av_sigmaI/netI 0.0660
_diffrn_reflns_limit_h_max 10
_diffrn_reflns_limit_h_min -10
_diffrn_reflns_limit_k_max 14
_diffrn_reflns_limit_k_min -14
_diffrn_reflns_limit_l_max 15
_diffrn_reflns_limit_l_min -15
_diffrn_reflns_number 9366
_diffrn_reflns_theta_full 23.83
_diffrn_reflns_theta_max 23.83
_diffrn_reflns_theta_min 1.56
_exptl_absorpt_coefficient_mu 1.270
_exptl_absorpt_correction_T_max 0.886
_exptl_absorpt_correction_T_min 0.834
_exptl_absorpt_correction_type multi-scan
_exptl_crystal_density_diffrn 1.471
_exptl_crystal_density_method 'not measured'
_exptl_crystal_F_000 716
_exptl_crystal_size_max 0.56
_exptl_crystal_size_mid 0.53
_exptl_crystal_size_min 0.49
_refine_diff_density_max 1.486
_refine_diff_density_min -1.306
_refine_diff_density_rms 0.183
_refine_ls_extinction_method none
_refine_ls_goodness_of_fit_ref 1.084
_refine_ls_hydrogen_treatment mixed
_refine_ls_matrix_type full
_refine_ls_number_parameters 383
_refine_ls_number_reflns 4623
_refine_ls_number_restraints 18
_refine_ls_restrained_S_all 1.148
_refine_ls_R_factor_all 0.1401
_refine_ls_R_factor_gt 0.1220
_refine_ls_shift/su_max 8.668
_refine_ls_shift/su_mean 0.228
_refine_ls_structure_factor_coef Fsqd
_refine_ls_weighting_details 'calc w=1/[\s^2^(Fo^2^)+(0.1287P)^2^+49.4580P] where P=(Fo^2^+2Fc^2^)/3'
_refine_ls_weighting_scheme calc
_refine_ls_wR_factor_gt 0.3396
_refine_ls_wR_factor_ref 0.3527
_reflns_number_gt 3826
_reflns_number_total 4623
_reflns_threshold_expression >2\s(I)
_cod_data_source_file c3dt51419f.txt
_cod_data_source_block dd345
_cod_depositor_comments
;
The following automatic conversions were performed:

'_exptl_absorpt_correction_type' value 'MULTI SCAN' changed to
'multi-scan' according to
/usr/data/users/saulius/automatic-downloads/current/RSC/lib/dictionaries/cif_core.dic
dictionary named 'cif_core.dic' version 2.4.2 from 2011-04-26.

Automatic conversion script
Id: cif_fix_values 2281 2013-09-26 08:29:07Z andrius 
;
_cod_original_cell_volume 1542.5(13)
_cod_database_code 7028315

loop_
_symmetry_equiv_pos_as_xyz
'x, y, z'
'-x, -y, -z'

loop_
_atom_site_label
_atom_site_type_symbol
_atom_site_fract_x
_atom_site_fract_y
_atom_site_fract_z
_atom_site_U_iso_or_equiv
_atom_site_adp_type
_atom_site_occupancy
_atom_site_symmetry_multiplicity
_atom_site_calc_flag
_atom_site_refinement_flags
_atom_site_disorder_group
Ni1 Ni 0.6806(3) 0.1935(2) 0.6389(2) 0.0332(7) Uani 1 1 d . 1
Ni2 Ni 0.7778(3) 0.1641(2) 0.8626(2) 0.0317(7) Uani 1 1 d . 1
O1 O 0.7319(12) 0.0861(9) 0.7518(9) 0.030(3) Uani 1 1 d . 1
N1 N 0.6998(15) 0.0383(14) 0.9654(11) 0.037(4) Uani 1 1 d . 1
N2 N 0.7829(17) 0.0958(13) 0.5387(12) 0.040(4) Uani 1 1 d . 1
N3 N 0.6456(19) 0.2918(14) 0.4975(12) 0.046(4) Uani 1 1 d . 1
N4 N 0.8098(19) 0.2202(13) 0.9985(13) 0.045(4) Uani 1 1 d . 1
N5 N 0.4731(17) 0.1179(14) 0.6628(14) 0.049(4) Uani 1 1 d . 1
N6 N 0.223(2) 0.054(2) 0.6934(17) 0.074(7) Uani 1 1 d . 1
N7 N 0.9990(17) 0.0912(14) 0.8231(14) 0.048(4) Uani 1 1 d . 1
C1 C 0.7424(18) -0.0146(14) 0.7522(13) 0.032(4) Uani 1 1 d . 1
C2 C 0.7733(18) -0.0648(15) 0.6587(14) 0.035(4) Uani 1 1 d . 1
C3 C 0.784(2) -0.1738(15) 0.6633(14) 0.037(4) Uani 1 1 d . 1
H3 H 0.8054 -0.2020 0.6019 0.045 Uiso 1 1 calc R 1
C4 C 0.766(2) -0.2429(15) 0.7522(15) 0.039(4) Uani 1 1 d . 1
C5 C 0.774(3) -0.3636(17) 0.7590(18) 0.052(5) Uani 1 1 d . 1
C6 C 0.732(2) -0.1977(16) 0.8419(14) 0.041(4) Uani 1 1 d . 1
H6 H 0.7161 -0.2428 0.9034 0.049 Uiso 1 1 calc R 1
C7 C 0.7187(18) -0.0886(14) 0.8463(13) 0.031(4) Uani 1 1 d . 1
C8 C 0.6900(19) -0.0540(15) 0.9466(14) 0.035(4) Uani 1 1 d . 1
H8 H 0.6613 -0.1056 1.0028 0.042 Uiso 1 1 calc R 1
C9 C 0.680(2) 0.0547(17) 1.0706(14) 0.044(5) Uani 1 1 d . 1
H9A H 0.5883 0.0228 1.1116 0.053 Uiso 1 1 calc R 1
H9B H 0.7624 0.0196 1.0962 0.053 Uiso 1 1 calc R 1
C10 C 0.676(4) 0.163(3) 1.082(2) 0.092(10) Uani 1 1 d . 1
H10A H 0.6839 0.1702 1.1499 0.111 Uiso 1 1 calc R 1
H10B H 0.5810 0.1946 1.0730 0.111 Uiso 1 1 calc R 1
C11 C 0.923(5) 0.190(3) 1.044(5) 0.155(10) Uani 1 1 d U 1
H11A H 0.9353 0.1146 1.0513 0.232 Uiso 1 1 calc R 1
H11B H 0.8996 0.2127 1.1109 0.232 Uiso 1 1 calc R 1
H11C H 1.0139 0.2218 1.0035 0.232 Uiso 1 1 calc R 1
C12 C 0.765(4) 0.323(2) 1.006(3) 0.087(9) Uani 1 1 d U 1
H12A H 0.6800 0.3389 0.9780 0.131 Uiso 1 1 calc R 1
H12B H 0.8455 0.3681 0.9691 0.131 Uiso 1 1 calc R 1
H12C H 0.7393 0.3332 1.0769 0.131 Uiso 1 1 calc R 1
C13 C 0.800(2) -0.0023(16) 0.5577(14) 0.041(5) Uani 1 1 d . 1
H13 H 0.8339 -0.0389 0.5018 0.049 Uiso 1 1 calc R 1
C14 C 0.811(3) 0.151(2) 0.4309(16) 0.063(6) Uani 1 1 d . 1
H14A H 0.9030 0.1900 0.4137 0.076 Uiso 1 1 calc R 1
H14B H 0.8206 0.1002 0.3834 0.076 Uiso 1 1 calc R 1
C15 C 0.684(3) 0.224(2) 0.4245(19) 0.066(7) Uani 1 1 d . 1
H15A H 0.7062 0.2661 0.3575 0.079 Uiso 1 1 calc R 1
H15B H 0.5974 0.1825 0.4292 0.079 Uiso 1 1 calc R 1
C16 C 0.729(3) 0.387(2) 0.473(2) 0.076(8) Uani 1 1 d . 1
H16A H 0.6650 0.4451 0.4957 0.115 Uiso 1 1 calc R 1
H16B H 0.7682 0.4011 0.3998 0.115 Uiso 1 1 calc R 1
H16C H 0.8105 0.3789 0.5055 0.115 Uiso 1 1 calc R 1
C17 C 0.486(3) 0.327(3) 0.510(3) 0.086(10) Uani 1 1 d U 1
H17A H 0.4399 0.3283 0.5814 0.130 Uiso 1 1 calc R 1
H17B H 0.4349 0.2789 0.4837 0.130 Uiso 1 1 calc R 1
H17C H 0.4809 0.3966 0.4734 0.130 Uiso 1 1 calc R 1
O2 O 0.8850(14) 0.2634(12) 0.6143(10) 0.043(3) Uani 1 1 d . 1
O3 O 0.8776(15) 0.2952(11) 0.7724(10) 0.047(3) Uani 1 1 d . 1
O4 O 0.5677(14) 0.3021(10) 0.7248(10) 0.041(3) Uani 1 1 d . 1
O5 O 0.5655(13) 0.2372(10) 0.8858(10) 0.040(3) Uani 1 1 d . 1
C18 C 0.9330(18) 0.3005(13) 0.6783(15) 0.035(4) Uani 1 1 d . 1
C19 C 1.080(2) 0.361(2) 0.6394(18) 0.062(7) Uani 1 1 d . 1
H19A H 1.0604 0.4342 0.6456 0.093 Uiso 1 1 calc R 1
H19B H 1.1227 0.3525 0.5689 0.093 Uiso 1 1 calc R 1
H19C H 1.1490 0.3325 0.6795 0.093 Uiso 1 1 calc R 1
C20 C 0.518(2) 0.2941(15) 0.8184(15) 0.040(4) Uani 1 1 d . 1
C21 C 0.372(3) 0.357(2) 0.8569(19) 0.068(7) Uani 1 1 d . 1
H21A H 0.3800 0.4277 0.8212 0.101 Uiso 1 1 calc R 1
H21B H 0.3563 0.3592 0.9289 0.101 Uiso 1 1 calc R 1
H21C H 0.2899 0.3235 0.8445 0.101 Uiso 1 1 calc R 1
C22 C 0.903(3) -0.408(2) 0.807(2) 0.078(8) Uani 1 1 d . 1
H22A H 0.9953 -0.3799 0.7652 0.117 Uiso 1 1 calc R 1
H22B H 0.9073 -0.4840 0.8106 0.117 Uiso 1 1 calc R 1
H22C H 0.8856 -0.3891 0.8743 0.117 Uiso 1 1 calc R 1
C23 C 0.628(3) -0.4121(18) 0.820(3) 0.083(9) Uani 1 1 d . 1
H23A H 0.5516 -0.3920 0.7832 0.125 Uiso 1 1 calc R 1
H23B H 0.5987 -0.3875 0.8852 0.125 Uiso 1 1 calc R 1
H23C H 0.6397 -0.4877 0.8289 0.125 Uiso 1 1 calc R 1
C24 C 0.811(3) -0.399(2) 0.650(2) 0.071(7) Uani 1 1 d . 1
H24A H 0.8922 -0.3592 0.6059 0.106 Uiso 1 1 calc R 1
H24B H 0.7242 -0.3869 0.6223 0.106 Uiso 1 1 calc R 1
H24C H 0.8377 -0.4730 0.6548 0.106 Uiso 1 1 calc R 1
C25 C 0.354(2) 0.0916(17) 0.6822(15) 0.044(5) Uani 1 1 d . 1
C26 C 1.108(2) 0.0758(16) 0.7621(15) 0.040(5) Uani 1 1 d . 1

loop_
_atom_site_aniso_label
_atom_site_aniso_U_11
_atom_site_aniso_U_22
_atom_site_aniso_U_33
_atom_site_aniso_U_23
_atom_site_aniso_U_13
_atom_site_aniso_U_12
Ni1 0.0202(12) 0.0467(15) 0.0293(15) -0.0018(12) -0.0011(10) -0.0027(10)
Ni2 0.0175(11) 0.0394(14) 0.0361(14) -0.0024(11) -0.0036(9) -0.0025(9)
O1 0.025(6) 0.032(7) 0.036(7) -0.006(5) -0.008(5) -0.001(5)
N1 0.017(7) 0.064(11) 0.027(8) 0.001(7) -0.003(6) -0.008(7)
N2 0.036(9) 0.045(10) 0.037(9) -0.010(7) -0.006(7) 0.003(7)
N3 0.050(10) 0.049(10) 0.040(9) -0.005(8) -0.012(8) 0.007(8)
N4 0.056(11) 0.037(9) 0.046(10) -0.016(7) -0.017(8) -0.001(8)
N5 0.017(8) 0.063(11) 0.059(11) -0.012(9) 0.008(7) -0.009(8)
N6 0.031(10) 0.113(18) 0.078(14) -0.055(13) 0.013(10) -0.028(11)
N7 0.017(8) 0.066(12) 0.060(11) -0.008(9) -0.004(8) -0.001(7)
C1 0.018(8) 0.038(11) 0.036(10) -0.008(8) 0.000(7) 0.003(7)
C2 0.020(8) 0.045(11) 0.036(10) -0.010(8) 0.001(7) 0.002(7)
C3 0.035(10) 0.044(11) 0.033(10) -0.018(8) -0.002(8) 0.003(8)
C4 0.029(9) 0.038(10) 0.048(11) -0.009(9) -0.006(8) 0.005(8)
C5 0.054(13) 0.046(12) 0.062(14) -0.017(10) -0.021(11) 0.003(10)
C6 0.036(10) 0.047(12) 0.037(10) 0.000(9) -0.005(8) -0.003(8)
C7 0.018(8) 0.043(10) 0.032(9) -0.005(8) -0.004(7) -0.002(7)
C8 0.028(9) 0.036(10) 0.032(10) 0.001(8) 0.006(7) -0.007(8)
C9 0.042(11) 0.057(13) 0.036(10) -0.015(9) -0.007(9) -0.005(9)
C10 0.11(2) 0.11(3) 0.051(16) -0.017(16) -0.004(16) 0.00(2)
C11 0.132(13) 0.099(14) 0.316(16) -0.055(11) -0.193(12) 0.002(9)
C12 0.106(14) 0.079(12) 0.086(13) -0.026(10) -0.036(10) 0.011(10)
C13 0.030(10) 0.055(13) 0.035(10) -0.016(9) 0.002(8) -0.005(9)
C14 0.076(17) 0.073(16) 0.033(11) -0.010(11) 0.004(11) -0.001(13)
C15 0.072(16) 0.078(17) 0.055(14) -0.009(12) -0.029(12) -0.004(13)
C16 0.086(19) 0.061(16) 0.078(19) 0.024(14) -0.029(16) -0.016(14)
C17 0.056(10) 0.102(15) 0.097(14) 0.015(10) -0.028(10) 0.003(10)
O2 0.030(7) 0.066(9) 0.035(7) -0.009(6) -0.006(6) -0.005(6)
O3 0.040(8) 0.050(8) 0.041(8) -0.006(6) 0.010(6) -0.009(6)
O4 0.035(7) 0.041(7) 0.040(8) -0.003(6) -0.001(6) 0.010(6)
O5 0.024(6) 0.051(8) 0.042(7) -0.008(6) -0.005(6) 0.003(6)
C18 0.020(9) 0.027(9) 0.057(13) 0.000(8) -0.008(9) -0.004(7)
C19 0.038(12) 0.088(18) 0.056(14) -0.017(12) 0.006(10) -0.032(12)
C20 0.026(9) 0.043(11) 0.047(12) -0.003(9) -0.002(9) -0.003(8)
C21 0.053(14) 0.074(17) 0.062(15) -0.007(13) 0.003(12) 0.027(12)
C22 0.11(2) 0.057(15) 0.075(18) -0.016(13) -0.034(16) 0.026(15)
C23 0.068(17) 0.032(12) 0.14(3) -0.031(14) 0.011(16) -0.012(11)
C24 0.10(2) 0.057(15) 0.070(17) -0.033(13) -0.036(15) 0.006(14)
C25 0.044(14) 0.053(12) 0.035(11) -0.013(9) -0.009(9) 0.001(10)
C26 0.022(10) 0.051(12) 0.049(12) -0.005(9) -0.011(10) -0.007(8)

loop_
_atom_type_symbol
_atom_type_description
_atom_type_scat_dispersion_real
_atom_type_scat_dispersion_imag
_atom_type_scat_source
C C 0.0033 0.0016 'International Tables Vol C Tables 4.2.6.8 and 6.1.1.4'
H H 0.0000 0.0000 'International Tables Vol C Tables 4.2.6.8 and 6.1.1.4'
N N 0.0061 0.0033 'International Tables Vol C Tables 4.2.6.8 and 6.1.1.4'
O O 0.0106 0.0060 'International Tables Vol C Tables 4.2.6.8 and 6.1.1.4'
Ni Ni 0.3393 1.1124 'International Tables Vol C Tables 4.2.6.8 and 6.1.1.4'

loop_
_geom_angle_atom_site_label_1
_geom_angle_atom_site_label_2
_geom_angle_atom_site_label_3
_geom_angle
_geom_angle_site_symmetry_1
_geom_angle_site_symmetry_3
N2 Ni1 O4 172.7(6) . .
N2 Ni1 O1 88.0(6) . .
O4 Ni1 O1 99.2(5) . .
N2 Ni1 O2 87.5(6) . .
O4 Ni1 O2 93.9(5) . .
O1 Ni1 O2 90.3(5) . .
N2 Ni1 N5 91.2(7) . .
O4 Ni1 N5 87.5(6) . .
O1 Ni1 N5 89.0(6) . .
O2 Ni1 N5 178.5(6) . .
N2 Ni1 N3 82.2(6) . .
O4 Ni1 N3 90.6(6) . .
O1 Ni1 N3 170.2(6) . .
O2 Ni1 N3 89.0(6) . .
N5 Ni1 N3 91.4(7) . .
N1 Ni2 O3 171.3(6) . .
N1 Ni2 O1 87.8(6) . .
O3 Ni2 O1 99.8(5) . .
N1 Ni2 O5 91.7(6) . .
O3 Ni2 O5 92.6(5) . .
O1 Ni2 O5 90.3(5) . .
N1 Ni2 N7 91.8(6) . .
O3 Ni2 N7 84.6(6) . .
O1 Ni2 N7 85.7(6) . .
O5 Ni2 N7 174.5(6) . .
N1 Ni2 N4 81.6(6) . .
O3 Ni2 N4 90.8(6) . .
O1 Ni2 N4 169.4(6) . .
O5 Ni2 N4 90.0(6) . .
N7 Ni2 N4 94.7(7) . .
C1 O1 Ni1 125.6(11) . .
C1 O1 Ni2 124.7(11) . .
Ni1 O1 Ni2 109.6(5) . .
C8 N1 C9 118.3(16) . .
C8 N1 Ni2 126.4(13) . .
C9 N1 Ni2 114.2(13) . .
C13 N2 C14 121.7(17) . .
C13 N2 Ni1 126.4(13) . .
C14 N2 Ni1 110.9(13) . .
C15 N3 C16 114(2) . .
C15 N3 C17 110(2) . .
C16 N3 C17 105(2) . .
C15 N3 Ni1 103.7(14) . .
C16 N3 Ni1 112.4(14) . .
C17 N3 Ni1 111.1(16) . .
C11 N4 C12 112(2) . .
C11 N4 C10 99(3) . .
C12 N4 C10 100(2) . .
C11 N4 Ni2 126(2) . .
C12 N4 Ni2 114.0(16) . .
C10 N4 Ni2 99.3(14) . .
C25 N5 Ni1 169.2(17) . .
C26 N6 C25 123.8(19) 1_455 .
C26 N7 Ni2 149.7(16) . .
O1 C1 C7 122.5(16) . .
O1 C1 C2 123.1(16) . .
C7 C1 C2 114.4(16) . .
C3 C2 C13 117.6(16) . .
C3 C2 C1 120.8(17) . .
C13 C2 C1 121.5(17) . .
C4 C3 C2 124.4(17) . .
C3 C4 C6 115.9(17) . .
C3 C4 C5 125.2(18) . .
C6 C4 C5 118.8(18) . .
C23 C5 C4 111.6(18) . .
C23 C5 C22 111(2) . .
C4 C5 C22 109.9(19) . .
C23 C5 C24 108(2) . .
C4 C5 C24 111.1(19) . .
C22 C5 C24 106(2) . .
C4 C6 C7 124.5(18) . .
C6 C7 C8 117.6(16) . .
C6 C7 C1 119.9(16) . .
C8 C7 C1 122.4(16) . .
N1 C8 C7 126.9(16) . .
C10 C9 N1 112(2) . .
C9 C10 N4 109(2) . .
N2 C13 C2 126.6(18) . .
C15 C14 N2 107.6(18) . .
N3 C15 C14 116(2) . .
C18 O2 Ni1 126.5(12) . .
C18 O3 Ni2 124.2(12) . .
C20 O4 Ni1 129.1(12) . .
C20 O5 Ni2 124.4(12) . .
O2 C18 O3 128.2(16) . .
O2 C18 C19 117.2(18) . .
O3 C18 C19 114.6(17) . .
O4 C20 O5 128.4(18) . .
O4 C20 C21 116.3(18) . .
O5 C20 C21 115.2(18) . .
N5 C25 N6 172(2) . .
N7 C26 N6 176(2) . 1_655

loop_
_geom_bond_atom_site_label_1
_geom_bond_atom_site_label_2
_geom_bond_distance
_geom_bond_site_symmetry_2
Ni1 N2 2.006(16) .
Ni1 O4 2.017(13) .
Ni1 O1 2.037(12) .
Ni1 O2 2.070(13) .
Ni1 N5 2.132(16) .
Ni1 N3 2.225(16) .
Ni2 N1 2.012(16) .
Ni2 O3 2.048(13) .
Ni2 O1 2.068(12) .
Ni2 O5 2.090(12) .
Ni2 N7 2.167(16) .
Ni2 N4 2.174(16) .
O1 C1 1.29(2) .
N1 C8 1.26(2) .
N1 C9 1.45(2) .
N2 C13 1.25(3) .
N2 C14 1.50(3) .
N3 C15 1.38(3) .
N3 C16 1.44(3) .
N3 C17 1.49(3) .
N4 C11 1.36(3) .
N4 C12 1.36(3) .
N4 C10 1.59(3) .
N5 C25 1.13(2) .
N6 C26 1.28(3) 1_455
N6 C25 1.29(3) .
N7 C26 1.16(2) .
C1 C7 1.46(2) .
C1 C2 1.47(2) .
C2 C3 1.39(3) .
C2 C13 1.46(3) .
C3 C4 1.37(3) .
C4 C6 1.39(3) .
C4 C5 1.53(3) .
C5 C23 1.51(3) .
C5 C22 1.54(3) .
C5 C24 1.57(3) .
C6 C7 1.40(3) .
C7 C8 1.45(3) .
C9 C10 1.41(4) .
C14 C15 1.47(3) .
O2 C18 1.23(2) .
O3 C18 1.25(2) .
O4 C20 1.23(2) .
O5 C20 1.24(2) .
C18 C19 1.54(3) .
C20 C21 1.54(3) .
C26 N6 1.28(3) 1_655

loop_
_geom_torsion_atom_site_label_1
_geom_torsion_atom_site_label_2
_geom_torsion_atom_site_label_3
_geom_torsion_atom_site_label_4
_geom_torsion
_geom_torsion_site_symmetry_1
_geom_torsion_site_symmetry_4
N2 Ni1 O1 C1 -31.6(13) . .
O4 Ni1 O1 C1 146.9(13) . .
O2 Ni1 O1 C1 -119.1(13) . .
N5 Ni1 O1 C1 59.6(13) . .
N3 Ni1 O1 C1 -33(4) . .
N2 Ni1 O1 Ni2 144.9(6) . .
O4 Ni1 O1 Ni2 -36.6(6) . .
O2 Ni1 O1 Ni2 57.4(6) . .
N5 Ni1 O1 Ni2 -123.9(6) . .
N3 Ni1 O1 Ni2 143(3) . .
N1 Ni2 O1 C1 -33.6(13) . .
O3 Ni2 O1 C1 142.1(13) . .
O5 Ni2 O1 C1 -125.3(13) . .
N7 Ni2 O1 C1 58.4(13) . .
N4 Ni2 O1 C1 -34(4) . .
N1 Ni2 O1 Ni1 149.9(6) . .
O3 Ni2 O1 Ni1 -34.5(6) . .
O5 Ni2 O1 Ni1 58.2(6) . .
N7 Ni2 O1 Ni1 -118.2(7) . .
N4 Ni2 O1 Ni1 150(3) . .
O3 Ni2 N1 C8 -129(4) . .
O1 Ni2 N1 C8 21.8(15) . .
O5 Ni2 N1 C8 112.0(15) . .
N7 Ni2 N1 C8 -63.8(16) . .
N4 Ni2 N1 C8 -158.2(16) . .
O3 Ni2 N1 C9 39(5) . .
O1 Ni2 N1 C9 -170.1(13) . .
O5 Ni2 N1 C9 -79.9(13) . .
N7 Ni2 N1 C9 104.3(13) . .
N4 Ni2 N1 C9 9.8(13) . .
O4 Ni1 N2 C13 -143(4) . .
O1 Ni1 N2 C13 25.4(16) . .
O2 Ni1 N2 C13 115.8(17) . .
N5 Ni1 N2 C13 -63.7(17) . .
N3 Ni1 N2 C13 -155.0(17) . .
O4 Ni1 N2 C14 25(5) . .
O1 Ni1 N2 C14 -166.0(14) . .
O2 Ni1 N2 C14 -75.6(14) . .
N5 Ni1 N2 C14 104.9(15) . .
N3 Ni1 N2 C14 13.6(14) . .
N2 Ni1 N3 C15 12.0(15) . .
O4 Ni1 N3 C15 -166.5(15) . .
O1 Ni1 N3 C15 14(4) . .
O2 Ni1 N3 C15 99.6(15) . .
N5 Ni1 N3 C15 -79.0(15) . .
N2 Ni1 N3 C16 -112.1(17) . .
O4 Ni1 N3 C16 69.3(17) . .
O1 Ni1 N3 C16 -110(3) . .
O2 Ni1 N3 C16 -24.6(17) . .
N5 Ni1 N3 C16 156.9(17) . .
N2 Ni1 N3 C17 130(2) . .
O4 Ni1 N3 C17 -49(2) . .
O1 Ni1 N3 C17 132(3) . .
O2 Ni1 N3 C17 -143(2) . .
N5 Ni1 N3 C17 39(2) . .
N1 Ni2 N4 C11 78(3) . .
O3 Ni2 N4 C11 -98(3) . .
O1 Ni2 N4 C11 78(4) . .
O5 Ni2 N4 C11 170(3) . .
N7 Ni2 N4 C11 -13(3) . .
N1 Ni2 N4 C12 -136(2) . .
O3 Ni2 N4 C12 49(2) . .
O1 Ni2 N4 C12 -135(3) . .
O5 Ni2 N4 C12 -44(2) . .
N7 Ni2 N4 C12 133(2) . .
N1 Ni2 N4 C10 -30.5(15) . .
O3 Ni2 N4 C10 153.8(15) . .
O1 Ni2 N4 C10 -30(4) . .
O5 Ni2 N4 C10 61.2(15) . .
N7 Ni2 N4 C10 -121.6(15) . .
N2 Ni1 N5 C25 -164(9) . .
O4 Ni1 N5 C25 8(9) . .
O1 Ni1 N5 C25 108(9) . .
O2 Ni1 N5 C25 172(20) . .
N3 Ni1 N5 C25 -82(9) . .
N1 Ni2 N7 C26 143(3) . .
O3 Ni2 N7 C26 -45(3) . .
O1 Ni2 N7 C26 56(3) . .
O5 Ni2 N7 C26 14(9) . .
N4 Ni2 N7 C26 -135(3) . .
Ni1 O1 C1 C7 -154.3(12) . .
Ni2 O1 C1 C7 30(2) . .
Ni1 O1 C1 C2 23(2) . .
Ni2 O1 C1 C2 -152.7(13) . .
O1 C1 C2 C3 179.7(16) . .
C7 C1 C2 C3 -3(2) . .
O1 C1 C2 C13 3(3) . .
C7 C1 C2 C13 -179.7(15) . .
C13 C2 C3 C4 178.2(17) . .
C1 C2 C3 C4 1(3) . .
C2 C3 C4 C6 1(3) . .
C2 C3 C4 C5 178.5(18) . .
C3 C4 C5 C23 -119(2) . .
C6 C4 C5 C23 59(3) . .
C3 C4 C5 C22 118(2) . .
C6 C4 C5 C22 -64(3) . .
C3 C4 C5 C24 2(3) . .
C6 C4 C5 C24 178.9(19) . .
C3 C4 C6 C7 -2(3) . .
C5 C4 C6 C7 -179.1(18) . .
C4 C6 C7 C8 -176.8(17) . .
C4 C6 C7 C1 0(3) . .
O1 C1 C7 C6 179.9(16) . .
C2 C1 C7 C6 2(2) . .
O1 C1 C7 C8 -4(3) . .
C2 C1 C7 C8 178.6(15) . .
C9 N1 C8 C7 -174.1(17) . .
Ni2 N1 C8 C7 -6(3) . .
C6 C7 C8 N1 167.1(18) . .
C1 C7 C8 N1 -9(3) . .
C8 N1 C9 C10 -173(2) . .
Ni2 N1 C9 C10 18(2) . .
N1 C9 C10 N4 -47(3) . .
C11 N4 C10 C9 -79(3) . .
C12 N4 C10 C9 167(2) . .
Ni2 N4 C10 C9 50(2) . .
C14 N2 C13 C2 -178.5(19) . .
Ni1 N2 C13 C2 -11(3) . .
C3 C2 C13 N2 173.3(18) . .
C1 C2 C13 N2 -9(3) . .
C13 N2 C14 C15 133(2) . .
Ni1 N2 C14 C15 -36(2) . .
C16 N3 C15 C14 85(3) . .
C17 N3 C15 C14 -157(2) . .
Ni1 N3 C15 C14 -38(3) . .
N2 C14 C15 N3 52(3) . .
N2 Ni1 O2 C18 -145.4(16) . .
O4 Ni1 O2 C18 41.9(16) . .
O1 Ni1 O2 C18 -57.4(15) . .
N5 Ni1 O2 C18 -122(24) . .
N3 Ni1 O2 C18 132.4(16) . .
N1 Ni2 O3 C18 130(4) . .
O1 Ni2 O3 C18 -19.8(15) . .
O5 Ni2 O3 C18 -110.5(15) . .
N7 Ni2 O3 C18 64.9(15) . .
N4 Ni2 O3 C18 159.5(15) . .
N2 Ni1 O4 C20 155(4) . .
O1 Ni1 O4 C20 -13.6(17) . .
O2 Ni1 O4 C20 -104.5(16) . .
N5 Ni1 O4 C20 75.0(17) . .
N3 Ni1 O4 C20 166.5(16) . .
N1 Ni2 O5 C20 -146.4(15) . .
O3 Ni2 O5 C20 41.3(15) . .
O1 Ni2 O5 C20 -58.6(15) . .
N7 Ni2 O5 C20 -17(7) . .
N4 Ni2 O5 C20 132.1(15) . .
Ni1 O2 C18 O3 8(3) . .
Ni1 O2 C18 C19 -172.8(14) . .
Ni2 O3 C18 O2 39(3) . .
Ni2 O3 C18 C19 -140.6(15) . .
Ni1 O4 C20 O5 29(3) . .
Ni1 O4 C20 C21 -147.0(17) . .
Ni2 O5 C20 O4 16(3) . .
Ni2 O5 C20 C21 -168.3(15) . .
Ni1 N5 C25 N6 153(13) . .
C26 N6 C25 N5 -179(100) 1_455 .
Ni2 N7 C26 N6 -85(37) . 1_655
